data_2018229
loop_
_publ_author_name
'Czapik, Agnieszka'
'Gdaniec, Maria'

_publ_section_title
;
 5:1 and 2:1 cocrystals of 2,3,4,5,6-pentafluorophenol with phenazine
;
_journal_coeditor_code SU3067
_journal_issue 9
_journal_name_full 'Acta Crystallographica Section C'
_journal_page_first o341
_journal_page_last o345
_journal_paper_doi 10.1107/S0108270111027843
_journal_volume 67
_journal_year 2011
_chemical_formula_iupac '2C6 H F5 O , C12 H8 N2'
_chemical_formula_moiety '2(C6 H F5 O), C12 H8 N2'
_chemical_formula_sum 'C24 H10 F10 N2 O2'
_chemical_formula_weight 548.34
_chemical_name_systematic
;
2,3,4,5,6-pentafluorophenol--phenazine (2/1)
;
_space_group_IT_number 14
_symmetry_cell_setting monoclinic
_symmetry_space_group_name_Hall '-P 2yn'
_symmetry_space_group_name_H-M 'P 1 21/n 1'
_atom_sites_solution_hydrogens geom
_atom_sites_solution_primary direct
_atom_sites_solution_secondary difmap
_audit_creation_method SHELXL97
_cell_angle_alpha 90.00
_cell_angle_beta 90.931(5)
_cell_angle_gamma 90.00
_cell_formula_units_Z 2
_cell_length_a 4.9045(3)
_cell_length_b 17.1342(10)
_cell_length_c 12.6397(6)
_cell_measurement_reflns_used 766
_cell_measurement_temperature 130(2)
_cell_measurement_theta_max 36.68
_cell_measurement_theta_min 3.50
_cell_volume 1062.03(10)
_computing_cell_refinement 'CrysAlis PRO (Oxford Diffraction, 2009)'
_computing_data_collection 'CrysAlis PRO (Oxford Diffraction, 2009)'
_computing_data_reduction 'CrysAlis PRO (Oxford Diffraction, 2009)'
_computing_molecular_graphics
;
ORTEP-3 for Windows (Farrugia, 1997) and Mercury (Macrae <i>et al.</i>,
2008)
;
_computing_publication_material 'SHELXL97 (Sheldrick, 2008)'
_computing_structure_refinement 'SHELXL97 (Sheldrick, 2008)'
_computing_structure_solution 'SHELXS97 (Sheldrick, 2008)'
_diffrn_ambient_temperature 130(2)
_diffrn_measured_fraction_theta_full 0.999
_diffrn_measured_fraction_theta_max 0.980
_diffrn_measurement_device_type 'Oxford SuperNova'
_diffrn_measurement_method \w
_diffrn_radiation_monochromator mirror
_diffrn_radiation_source 'Nova Cu X-ray Source'
_diffrn_radiation_type CuK\a
_diffrn_radiation_wavelength 1.5418
_diffrn_reflns_av_R_equivalents 0.0386
_diffrn_reflns_av_sigmaI/netI 0.0173
_diffrn_reflns_limit_h_max 6
_diffrn_reflns_limit_h_min -5
_diffrn_reflns_limit_k_max 21
_diffrn_reflns_limit_k_min -20
_diffrn_reflns_limit_l_max 15
_diffrn_reflns_limit_l_min -15
_diffrn_reflns_number 10876
_diffrn_reflns_theta_full 70.00
_diffrn_reflns_theta_max 76.43
_diffrn_reflns_theta_min 4.35
_diffrn_standards_decay_% 0
_diffrn_standards_interval_count 0
_diffrn_standards_interval_time 0
_diffrn_standards_number 0
_exptl_absorpt_coefficient_mu 1.525
_exptl_absorpt_correction_T_max 1.00000
_exptl_absorpt_correction_T_min 0.36571
_exptl_absorpt_correction_type multi-scan
_exptl_absorpt_process_details '(CrysAlis PRO; Oxford Diffraction, 2009)'
_exptl_crystal_colour yellow
_exptl_crystal_density_diffrn 1.715
_exptl_crystal_density_method 'not measured'
_exptl_crystal_description needle
_exptl_crystal_F_000 548
_exptl_crystal_size_max 0.4
_exptl_crystal_size_mid 0.02
_exptl_crystal_size_min 0.02
_refine_diff_density_max 0.217
_refine_diff_density_min -0.292
_refine_ls_extinction_method none
_refine_ls_goodness_of_fit_ref 1.106
_refine_ls_hydrogen_treatment mixed
_refine_ls_matrix_type full
_refine_ls_number_parameters 176
_refine_ls_number_reflns 2186
_refine_ls_number_restraints 0
_refine_ls_restrained_S_all 1.106
_refine_ls_R_factor_all 0.0470
_refine_ls_R_factor_gt 0.0429
_refine_ls_shift/su_max 0.001
_refine_ls_shift/su_mean 0.000
_refine_ls_structure_factor_coef Fsqd
_refine_ls_weighting_details 'calc w = 1/[\s^2^(Fo^2^)+(0.0693P)^2^+0.4475P] where P=(Fo^2^+2Fc^2^)/3'
_refine_ls_weighting_scheme calc
_refine_ls_wR_factor_gt 0.1213
_refine_ls_wR_factor_ref 0.1261
_reflns_number_gt 1939
_reflns_number_total 2186
_reflns_threshold_expression I>2\s(I)
_cod_data_source_file su3067.cif
_cod_data_source_block II
_cod_original_sg_symbol_H-M 'P 21/n'
_cod_database_code 2018229
_cod_database_fobs_code 2018229

loop_
_symmetry_equiv_pos_as_xyz
'x, y, z'
'-x+1/2, y+1/2, -z+1/2'
'-x, -y, -z'
'x-1/2, -y-1/2, z-1/2'

loop_
_atom_site_type_symbol
_atom_site_label
_atom_site_fract_x
_atom_site_fract_y
_atom_site_fract_z
_atom_site_U_iso_or_equiv
_atom_site_adp_type
_atom_site_calc_flag
_atom_site_refinement_flags
_atom_site_occupancy
_atom_site_symmetry_multiplicity
N N1 0.5692(3) 0.47309(8) 0.60219(10) 0.0280(3) Uani d . 1 1
C C2 0.3726(3) 0.52675(9) 0.58729(12) 0.0277(3) Uani d . 1 1
C C3 0.2287(4) 0.55680(10) 0.67487(13) 0.0339(4) Uani d . 1 1
H H3 0.2709 0.5389 0.7444 0.041 Uiso calc R 1 1
C C4 0.0303(4) 0.61123(11) 0.65930(15) 0.0391(4) Uani d . 1 1
H H4 -0.0649 0.6311 0.7184 0.047 Uiso calc R 1 1
C C5 0.6965(3) 0.44559(9) 0.51709(12) 0.0279(3) Uani d . 1 1
C C6 0.9056(4) 0.38864(10) 0.52960(14) 0.0333(4) Uani d . 1 1
H H6 0.9533 0.3699 0.5982 0.040 Uiso calc R 1 1
C C7 1.0369(4) 0.36105(10) 0.44369(16) 0.0388(4) Uani d . 1 1
H H7 1.1754 0.3227 0.4525 0.047 Uiso calc R 1 1
O O1A 0.7405(3) 0.43417(8) 0.80095(10) 0.0376(3) Uani d . 1 1
H H1A 0.686(6) 0.4419(16) 0.735(2) 0.067(8) Uiso d . 1 1
F F2A 0.3504(2) 0.33406(6) 0.71111(7) 0.0406(3) Uani d . 1 1
F F3A -0.0011(2) 0.25622(6) 0.83397(9) 0.0419(3) Uani d . 1 1
F F4A 0.0300(2) 0.27108(7) 1.04879(9) 0.0473(3) Uani d . 1 1
F F5A 0.4192(3) 0.36459(8) 1.13705(8) 0.0514(3) Uani d . 1 1
F F6A 0.7618(2) 0.44587(6) 1.01470(8) 0.0410(3) Uani d . 1 1
C C1A 0.5628(3) 0.39347(9) 0.85879(12) 0.0294(4) Uani d . 1 1
C C2A 0.3664(4) 0.34346(10) 0.81657(12) 0.0306(4) Uani d . 1 1
C C3A 0.1879(4) 0.30303(9) 0.87859(13) 0.0318(4) Uani d . 1 1
C C4A 0.2037(4) 0.31034(10) 0.98751(14) 0.0342(4) Uani d . 1 1
C C5A 0.4003(4) 0.35782(11) 1.03161(13) 0.0347(4) Uani d . 1 1
C C6A 0.5757(4) 0.39901(10) 0.96887(13) 0.0313(4) Uani d . 1 1

loop_
_atom_site_aniso_label
_atom_site_aniso_U_11
_atom_site_aniso_U_22
_atom_site_aniso_U_33
_atom_site_aniso_U_12
_atom_site_aniso_U_13
_atom_site_aniso_U_23
N1 0.0297(7) 0.0321(7) 0.0223(6) -0.0029(5) 0.0007(5) 0.0024(5)
C2 0.0279(8) 0.0308(8) 0.0244(7) -0.0041(6) 0.0017(6) -0.0007(6)
C3 0.0344(9) 0.0405(9) 0.0270(8) -0.0045(7) 0.0041(7) -0.0049(6)
C4 0.0374(10) 0.0416(9) 0.0386(9) -0.0030(7) 0.0097(7) -0.0106(7)
C5 0.0300(8) 0.0288(7) 0.0248(7) -0.0041(6) 0.0001(6) 0.0002(6)
C6 0.0317(9) 0.0326(8) 0.0355(9) -0.0009(7) -0.0013(7) 0.0026(7)
C7 0.0337(9) 0.0337(9) 0.0491(10) 0.0000(7) 0.0024(8) -0.0046(7)
O1A 0.0381(7) 0.0476(7) 0.0269(6) -0.0088(5) -0.0021(5) 0.0097(5)
F2A 0.0495(7) 0.0502(6) 0.0220(5) -0.0069(5) -0.0031(4) 0.0001(4)
F3A 0.0415(6) 0.0410(6) 0.0430(6) -0.0095(5) -0.0028(5) -0.0004(5)
F4A 0.0480(7) 0.0553(7) 0.0391(6) -0.0073(5) 0.0125(5) 0.0108(5)
F5A 0.0631(8) 0.0699(8) 0.0215(5) -0.0063(6) 0.0063(5) -0.0031(5)
F6A 0.0454(6) 0.0453(6) 0.0322(5) -0.0064(5) -0.0055(5) -0.0046(4)
C1A 0.0305(8) 0.0312(8) 0.0265(8) 0.0028(6) 0.0013(6) 0.0037(6)
C2A 0.0355(9) 0.0333(8) 0.0229(7) 0.0035(7) -0.0010(6) 0.0016(6)
C3A 0.0323(9) 0.0303(8) 0.0327(9) 0.0004(6) -0.0003(7) 0.0003(6)
C4A 0.0347(9) 0.0363(9) 0.0317(8) 0.0024(7) 0.0081(7) 0.0060(7)
C5A 0.0401(10) 0.0415(9) 0.0226(8) 0.0055(7) 0.0031(7) 0.0006(6)
C6A 0.0336(9) 0.0329(8) 0.0274(8) 0.0015(6) -0.0018(6) -0.0019(6)

loop_
_atom_type_symbol
_atom_type_description
_atom_type_scat_dispersion_real
_atom_type_scat_dispersion_imag
_atom_type_scat_source
C C 0.0181 0.0091 'International Tables Vol C Tables 4.2.6.8 and 6.1.1.4'
H H 0.0000 0.0000 'International Tables Vol C Tables 4.2.6.8 and 6.1.1.4'
O O 0.0492 0.0322 'International Tables Vol C Tables 4.2.6.8 and 6.1.1.4'
N N 0.0311 0.0180 'International Tables Vol C Tables 4.2.6.8 and 6.1.1.4'
F F 0.0727 0.0534 'International Tables Vol C Tables 4.2.6.8 and 6.1.1.4'

loop_
_geom_angle_atom_site_label_1
_geom_angle_atom_site_label_2
_geom_angle_atom_site_label_3
_geom_angle_site_symmetry_1
_geom_angle_site_symmetry_3
_geom_angle
C5 N1 C2 . . 118.14(14)
N1 C2 C3 . . 120.26(15)
N1 C2 C5 . 3_666 120.83(15)
C3 C2 C5 . 3_666 118.90(16)
C4 C3 C2 . . 119.99(16)
C4 C3 H3 . . 120.0
C2 C3 H3 . . 120.0
C3 C4 C7 . 3_666 121.14(16)
C3 C4 H4 . . 119.4
C7 C4 H4 3_666 . 119.4
N1 C5 C6 . . 119.82(15)
N1 C5 C2 . 3_666 121.02(15)
C6 C5 C2 . 3_666 119.16(15)
C7 C6 C5 . . 120.05(16)
C7 C6 H6 . . 120.0
C5 C6 H6 . . 120.0
C6 C7 C4 . 3_666 120.76(17)
C6 C7 H7 . . 119.6
C4 C7 H7 3_666 . 119.6
C1A O1A H1A . . 113.7(19)
O1A C1A C2A . . 124.30(15)
O1A C1A C6A . . 119.27(15)
C2A C1A C6A . . 116.41(15)
F2A C2A C3A . . 118.61(15)
F2A C2A C1A . . 118.94(15)
C3A C2A C1A . . 122.46(15)
F3A C3A C2A . . 120.26(15)
F3A C3A C4A . . 119.94(15)
C2A C3A C4A . . 119.80(16)
F4A C4A C5A . . 120.74(16)
F4A C4A C3A . . 120.23(17)
C5A C4A C3A . . 119.03(16)
F5A C5A C4A . . 119.46(16)
F5A C5A C6A . . 119.73(16)
C4A C5A C6A . . 120.80(15)
F6A C6A C5A . . 119.11(14)
F6A C6A C1A . . 119.41(15)
C5A C6A C1A . . 121.47(16)

loop_
_geom_bond_atom_site_label_1
_geom_bond_atom_site_label_2
_geom_bond_site_symmetry_2
_geom_bond_distance
N1 C5 . 1.338(2)
N1 C2 . 1.343(2)
C2 C3 . 1.419(2)
C2 C5 3_666 1.437(2)
C3 C4 . 1.360(3)
C3 H3 . 0.9500
C4 C7 3_666 1.419(3)
C4 H4 . 0.9500
C5 C6 . 1.422(2)
C5 C2 3_666 1.437(2)
C6 C7 . 1.356(3)
C6 H6 . 0.9500
C7 C4 3_666 1.419(3)
C7 H7 . 0.9500
O1A C1A . 1.342(2)
O1A H1A . 0.88(3)
F2A C2A . 1.3437(18)
F3A C3A . 1.343(2)
F4A C4A . 1.341(2)
F5A C5A . 1.3395(19)
F6A C6A . 1.340(2)
C1A C2A . 1.390(2)
C1A C6A . 1.395(2)
C2A C3A . 1.372(2)
C3A C4A . 1.383(2)
C4A C5A . 1.373(3)
C5A C6A . 1.374(3)

loop_
_geom_hbond_atom_site_label_D
_geom_hbond_atom_site_label_H
_geom_hbond_atom_site_label_A
_geom_hbond_site_symmetry_A
_geom_hbond_distance_DH
_geom_hbond_distance_HA
_geom_hbond_distance_DA
_geom_hbond_angle_DHA
O1A H1A N1 . 0.88(3) 1.85(3) 2.7192(18) 172(3)
C4 H4 F5A 3_567 0.95 2.54 3.441(2) 158
C6 H6 F2A 1_655 0.95 2.47 3.276(2) 142
